data_7109903
loop_
_publ_author_name
'Hasna Zaher'
'Andrew E. Ashley'
'Mark Irwin'
'Amber L. Thompson'
'Matthias J. Gutmann'
'Tobias Kramer'
'Dermot O'Hare'

_publ_section_title
;
 Structural and theoretical studies of intermolecular dihydrogen bonding
 in [(C6F5)2(C6Cl5)B]-HH-[TMP]
;
_journal_name_full Chem.Commun.
_journal_page_first 9755
_journal_paper_doi 10.1039/c3cc45889j
_journal_volume 49
_journal_year 2013
_chemical_formula_moiety 'C18 H B Cl5 F10, C9 H20 N'
_chemical_formula_sum 'C27 H21 B Cl5 F10 N'
_chemical_formula_weight 737.53
_chemical_melting_point ?
_space_group_IT_number 14
_symmetry_cell_setting monoclinic
_symmetry_space_group_name_Hall '-P 2ybc'
_symmetry_space_group_name_H-M 'P 1 21/c 1'
_atom_sites_solution_hydrogens 'From previously determined structure'
_atom_sites_solution_primary 'From previously determined structure'
_atom_sites_solution_secondary 'From previously determined structure'
_audit_creation_method SHELXL-97
_cell_angle_alpha 90.00
_cell_angle_beta 115.030(15)
_cell_angle_gamma 90.00
_cell_formula_units_Z 4
_cell_length_a 14.011(3)
_cell_length_b 17.343(4)
_cell_length_c 13.332(3)
_cell_measurement_reflns_used 1100
_cell_measurement_temperature 100(2)
_cell_volume 2935.3(12)
_computing_cell_refinement SXD2001
_computing_data_collection SXD2001
_computing_data_reduction SXD2001
_computing_structure_refinement 'SHELXL-97 (Sheldrick, 1997)'
_computing_structure_solution 'Refinement of known model'
_diffrn_ambient_temperature 100(2)
_diffrn_measured_fraction_theta_full 0.069
_diffrn_measured_fraction_theta_max 0.069
_diffrn_measurement_device_type 'SXD at ISIS neutron source'
_diffrn_measurement_method 'time-of-flight Laue diffraction'
_diffrn_radiation_monochromator none
_diffrn_radiation_probe neutron
_diffrn_radiation_source 'ISIS spallation neutron source'
_diffrn_radiation_type Neutron
_diffrn_radiation_wavelength Laue
_diffrn_reflns_av_R_equivalents 0.0000
_diffrn_reflns_av_sigmaI/netI 0.0770
_diffrn_reflns_limit_h_max 33
_diffrn_reflns_limit_h_min -26
_diffrn_reflns_limit_k_max 31
_diffrn_reflns_limit_k_min -41
_diffrn_reflns_limit_l_max 29
_diffrn_reflns_limit_l_min -27
_diffrn_reflns_number 14355
_diffrn_reflns_theta_full 84.48
_diffrn_reflns_theta_max 84.48
_diffrn_reflns_theta_min 7.69
_diffrn_standards_decay_% 0
_diffrn_standards_interval_count 0
_diffrn_standards_interval_time 0
_diffrn_standards_number 0
_exptl_absorpt_coefficient_mu 0.152
_exptl_absorpt_correction_T_max 0.7504
_exptl_absorpt_correction_T_min 0.6579
_exptl_absorpt_correction_type numerical
_exptl_absorpt_process_details
;
Calculated using custom ISIS software program SXD-2001.
;
_exptl_crystal_colour clear_pale_colourless
_exptl_crystal_density_diffrn 1.669
_exptl_crystal_density_meas ?
_exptl_crystal_density_method 'not measured'
_exptl_crystal_description block
_exptl_crystal_F_000 880
_exptl_crystal_size_max 3.00
_exptl_crystal_size_mid 3.00
_exptl_crystal_size_min 2.00
_refine_diff_density_max 1.780
_refine_diff_density_min -1.701
_refine_diff_density_rms 0.365
_refine_ls_extinction_coef 0.00099(3)
_refine_ls_extinction_expression Fc^*^=kFc[1+0.001xFc^2^\l^3^/sin(2\q)]^-1/4^
_refine_ls_extinction_method SHELXL
_refine_ls_goodness_of_fit_ref 1.156
_refine_ls_hydrogen_treatment anisotropic
_refine_ls_matrix_type full
_refine_ls_number_parameters 596
_refine_ls_number_reflns 14355
_refine_ls_number_restraints 0
_refine_ls_restrained_S_all 1.156
_refine_ls_R_factor_all 0.0928
_refine_ls_R_factor_gt 0.0928
_refine_ls_shift/su_max 0.000
_refine_ls_shift/su_mean 0.000
_refine_ls_structure_factor_coef Fsqd
_refine_ls_weighting_details 'calc w=1/[\s^2^(Fo^2^)+(0.0941P)^2^+375.0044P] where P=(Fo^2^+2Fc^2^)/3'
_refine_ls_weighting_scheme calc
_refine_ls_wR_factor_gt 0.2584
_refine_ls_wR_factor_ref 0.2584
_reflns_number_gt 14355
_reflns_number_total 14355
_reflns_threshold_expression >2sigma(I)
_cod_data_source_file c3cc45889j.txt
_cod_data_source_block 2-Neutron
_cod_depositor_comments
;
The following automatic conversions were performed:

'_chemical_melting_point' value 'not measured' was changed to '?' -
the value is undefined or not given.

Automatic conversion script
Id: cif_fix_values 1891 2012-01-12 08:04:46Z andrius 

The following automatic conversions were performed:

'_exptl_crystal_density_meas' value 'not measured' was changed to '?'
- the value is perceived as not measured.

Automatic conversion script
Id: cif_fix_values 3008 2015-01-20 13:52:24Z robertas 
;
_cod_original_cell_volume 2935.5(11)
_cod_original_sg_symbol_H-M P2(1)/c
_cod_database_code 7109903

loop_
_symmetry_equiv_pos_as_xyz
'x, y, z'
'-x, y+1/2, -z+1/2'
'-x, -y, -z'
'x, -y-1/2, z-1/2'

loop_
_atom_site_label
_atom_site_type_symbol
_atom_site_fract_x
_atom_site_fract_y
_atom_site_fract_z
_atom_site_U_iso_or_equiv
_atom_site_adp_type
_atom_site_occupancy
_atom_site_symmetry_multiplicity
_atom_site_calc_flag
B1 B 0.7283(4) 0.4599(2) 0.3560(3) 0.0075(8) Uani 1 1 d
C1 C 0.7727(3) 0.4288(2) 0.2679(3) 0.0093(7) Uani 1 1 d
C2 C 0.7335(3) 0.3609(2) 0.2077(3) 0.0082(6) Uani 1 1 d
C3 C 0.7488(3) 0.3406(2) 0.1146(3) 0.0120(7) Uani 1 1 d
C4 C 0.8181(3) 0.3837(2) 0.0864(3) 0.0134(7) Uani 1 1 d
C5 C 0.8677(3) 0.4484(2) 0.1511(3) 0.0130(8) Uani 1 1 d
C6 C 0.8429(3) 0.4697(2) 0.2385(3) 0.0130(7) Uani 1 1 d
C7 C 0.7785(3) 0.4175(2) 0.4766(3) 0.0100(7) Uani 1 1 d
C8 C 0.8596(3) 0.3624(2) 0.5113(3) 0.0107(7) Uani 1 1 d
C9 C 0.9042(3) 0.3312(2) 0.6160(3) 0.0122(7) Uani 1 1 d
C10 C 0.8717(3) 0.3549(2) 0.6957(3) 0.0147(8) Uani 1 1 d
C11 C 0.7918(4) 0.4098(2) 0.6666(3) 0.0146(8) Uani 1 1 d
C12 C 0.7499(3) 0.4390(2) 0.5603(3) 0.0117(8) Uani 1 1 d
C13 C 0.5990(3) 0.4596(2) 0.2910(3) 0.0097(7) Uani 1 1 d
C14 C 0.5262(3) 0.4199(2) 0.3171(3) 0.0112(7) Uani 1 1 d
C15 C 0.4184(3) 0.4255(2) 0.2567(3) 0.0135(8) Uani 1 1 d
C16 C 0.3759(4) 0.4694(2) 0.1604(3) 0.0165(8) Uani 1 1 d
C17 C 0.4456(4) 0.5088(2) 0.1297(3) 0.0163(8) Uani 1 1 d
C18 C 0.5531(3) 0.5045(2) 0.1954(3) 0.0133(8) Uani 1 1 d
Cl1 Cl 0.9045(3) 0.5511(2) 0.3125(3) 0.0319(9) Uani 1 1 d
Cl2 Cl 0.9568(3) 0.4998(2) 0.1202(2) 0.0240(7) Uani 1 1 d
Cl3 Cl 0.8422(3) 0.35815(18) -0.0242(2) 0.0210(7) Uani 1 1 d
Cl4 Cl 0.6799(3) 0.26604(16) 0.0305(2) 0.0169(6) Uani 1 1 d
Cl5 Cl 0.6640(2) 0.29731(15) 0.2517(2) 0.0119(5) Uani 1 1 d
F1 F 0.8984(4) 0.3372(3) 0.4410(4) 0.0164(10) Uani 1 1 d
F2 F 0.9813(4) 0.2787(3) 0.6439(4) 0.0196(10) Uani 1 1 d
F3 F 0.9149(5) 0.3247(3) 0.7969(4) 0.0225(12) Uani 1 1 d
F4 F 0.7573(5) 0.4335(3) 0.7406(4) 0.0250(13) Uani 1 1 d
F5 F 0.6735(4) 0.4931(3) 0.5385(4) 0.0161(10) Uani 1 1 d
F6 F 0.5588(4) 0.3713(3) 0.4040(4) 0.0143(9) Uani 1 1 d
F7 F 0.3522(4) 0.3862(3) 0.2887(4) 0.0188(10) Uani 1 1 d
F8 F 0.2724(5) 0.4721(3) 0.0993(4) 0.0251(12) Uani 1 1 d
F9 F 0.4086(5) 0.5518(3) 0.0381(4) 0.0258(12) Uani 1 1 d
F10 F 0.6141(5) 0.5471(3) 0.1619(4) 0.0204(11) Uani 1 1 d
N30 N 0.7118(2) 0.64960(15) 0.4939(2) 0.0130(5) Uani 1 1 d
C41 C 0.8162(4) 0.6926(2) 0.5577(3) 0.0182(9) Uani 1 1 d
C42 C 0.7949(4) 0.7585(3) 0.6204(4) 0.0200(9) Uani 1 1 d
C43 C 0.7025(4) 0.8094(2) 0.5461(4) 0.0191(9) Uani 1 1 d
C44 C 0.6024(4) 0.7613(2) 0.4931(3) 0.0169(8) Uani 1 1 d
C45 C 0.6111(3) 0.6938(2) 0.4239(3) 0.0116(7) Uani 1 1 d
C46 C 0.8605(4) 0.7205(3) 0.4765(5) 0.0252(10) Uani 1 1 d
C47 C 0.8900(5) 0.6324(3) 0.6353(5) 0.0332(12) Uani 1 1 d
C48 C 0.5216(4) 0.6366(2) 0.3996(3) 0.0161(8) Uani 1 1 d
C49 C 0.6126(4) 0.7189(3) 0.3148(3) 0.0201(9) Uani 1 1 d
H11 H 0.7505(10) 0.5270(5) 0.3749(8) 0.035(2) Uani 1 1 d
H301 H 0.6962(8) 0.6200(5) 0.5523(7) 0.0280(19) Uani 1 1 d
H302 H 0.7241(8) 0.6069(5) 0.4460(8) 0.031(2) Uani 1 1 d
H421 H 0.7768(9) 0.7342(7) 0.6857(7) 0.039(2) Uani 1 1 d
H422 H 0.8671(10) 0.7930(7) 0.6603(9) 0.045(3) Uani 1 1 d
H431 H 0.6896(10) 0.8552(6) 0.5957(10) 0.043(3) Uani 1 1 d
H432 H 0.7213(9) 0.8388(6) 0.4843(8) 0.035(2) Uani 1 1 d
H441 H 0.5822(8) 0.7382(6) 0.5587(7) 0.031(2) Uani 1 1 d
H442 H 0.5353(9) 0.7965(6) 0.4386(9) 0.039(2) Uani 1 1 d
H463 H 0.9417(10) 0.7376(8) 0.5261(12) 0.054(3) Uani 1 1 d
H462 H 0.8590(11) 0.6755(7) 0.4205(11) 0.051(3) Uani 1 1 d
H461 H 0.8201(10) 0.7691(7) 0.4289(10) 0.046(3) Uani 1 1 d
H471 H 0.9650(11) 0.6596(9) 0.6867(11) 0.059(3) Uani 1 1 d
H472 H 0.8579(12) 0.6086(8) 0.6905(11) 0.061(4) Uani 1 1 d
H473 H 0.9062(12) 0.5856(7) 0.5903(11) 0.058(3) Uani 1 1 d
H481 H 0.4466(9) 0.6656(7) 0.3554(10) 0.042(2) Uani 1 1 d
H482 H 0.5264(9) 0.5901(6) 0.3486(8) 0.038(2) Uani 1 1 d
H483 H 0.5208(9) 0.6127(6) 0.4741(8) 0.037(2) Uani 1 1 d
H491 H 0.6648(10) 0.7664(7) 0.3244(9) 0.045(3) Uani 1 1 d
H492 H 0.6363(10) 0.6718(6) 0.2755(8) 0.042(3) Uani 1 1 d
H493 H 0.5332(10) 0.7375(7) 0.2572(8) 0.046(3) Uani 1 1 d

loop_
_atom_site_aniso_label
_atom_site_aniso_U_11
_atom_site_aniso_U_22
_atom_site_aniso_U_33
_atom_site_aniso_U_23
_atom_site_aniso_U_13
_atom_site_aniso_U_12
B1 0.009(2) 0.0072(17) 0.0073(16) -0.0009(13) 0.0046(18) -0.0027(16)
C1 0.012(2) 0.0102(15) 0.0072(14) -0.0028(11) 0.0054(15) -0.0042(14)
C2 0.0066(18) 0.0091(14) 0.0076(13) -0.0002(11) 0.0018(14) 0.0005(14)
C3 0.015(2) 0.0126(16) 0.0072(14) -0.0004(12) 0.0038(15) 0.0029(15)
C4 0.013(2) 0.0194(17) 0.0079(14) 0.0015(12) 0.0043(16) 0.0024(15)
C5 0.014(2) 0.0192(18) 0.0072(14) 0.0027(12) 0.0058(16) -0.0015(16)
C6 0.015(2) 0.0144(17) 0.0113(15) -0.0024(13) 0.0070(16) -0.0066(15)
C7 0.010(2) 0.0132(16) 0.0061(14) 0.0009(11) 0.0031(15) -0.0001(14)
C8 0.0054(19) 0.0186(17) 0.0048(13) 0.0000(12) -0.0009(14) 0.0007(15)
C9 0.010(2) 0.0165(17) 0.0072(14) -0.0001(12) 0.0014(15) -0.0010(15)
C10 0.016(2) 0.0192(19) 0.0075(14) 0.0026(13) 0.0038(16) 0.0027(16)
C11 0.020(2) 0.0192(18) 0.0055(14) 0.0015(12) 0.0065(17) 0.0039(16)
C12 0.016(2) 0.0110(16) 0.0105(15) -0.0010(11) 0.0080(17) 0.0005(14)
C13 0.010(2) 0.0106(15) 0.0061(13) -0.0003(11) 0.0013(15) -0.0002(14)
C14 0.012(2) 0.0096(16) 0.0137(15) 0.0018(12) 0.0074(16) 0.0020(14)
C15 0.012(2) 0.0112(16) 0.0156(17) -0.0037(13) 0.0043(17) 0.0001(15)
C16 0.014(2) 0.0163(19) 0.0155(17) -0.0018(13) 0.0030(18) 0.0050(16)
C17 0.018(2) 0.0167(18) 0.0092(15) 0.0003(13) 0.0007(17) 0.0044(16)
C18 0.019(2) 0.0113(16) 0.0096(14) 0.0044(12) 0.0067(17) 0.0030(15)
Cl1 0.044(2) 0.0317(18) 0.0312(16) -0.0194(13) 0.0265(18) -0.0279(17)
Cl2 0.0232(18) 0.0349(17) 0.0195(13) 0.0011(12) 0.0146(14) -0.0090(15)
Cl3 0.0294(19) 0.0264(15) 0.0126(11) 0.0018(10) 0.0139(13) 0.0072(14)
Cl4 0.0187(17) 0.0145(12) 0.0150(12) -0.0076(9) 0.0047(13) 0.0013(11)
Cl5 0.0099(14) 0.0104(11) 0.0151(11) -0.0013(9) 0.0050(11) -0.0027(10)
F1 0.015(3) 0.025(2) 0.0108(18) 0.0033(16) 0.007(2) 0.007(2)
F2 0.015(3) 0.028(3) 0.014(2) 0.0041(17) 0.003(2) 0.005(2)
F3 0.032(3) 0.025(3) 0.0091(19) 0.0042(16) 0.007(2) 0.006(2)
F4 0.040(4) 0.026(3) 0.014(2) 0.0012(18) 0.016(2) 0.011(2)
F5 0.021(3) 0.016(2) 0.0122(19) 0.0037(15) 0.009(2) 0.008(2)
F6 0.015(3) 0.013(2) 0.0170(19) 0.0044(15) 0.009(2) 0.0009(18)
F7 0.006(3) 0.021(2) 0.028(2) -0.0007(19) 0.007(2) 0.003(2)
F8 0.013(3) 0.031(3) 0.024(3) -0.003(2) 0.001(2) 0.011(2)
F9 0.033(4) 0.026(3) 0.013(2) 0.0068(18) 0.003(2) 0.012(2)
F10 0.031(3) 0.016(2) 0.016(2) 0.0051(16) 0.013(2) -0.002(2)
N30 0.0110(15) 0.0127(12) 0.0132(11) 0.0012(9) 0.0030(11) 0.0032(11)
C41 0.015(2) 0.0148(18) 0.024(2) -0.0007(15) 0.007(2) 0.0051(17)
C42 0.016(3) 0.018(2) 0.022(2) -0.0065(15) 0.003(2) -0.0011(18)
C43 0.016(2) 0.0147(18) 0.025(2) -0.0049(16) 0.0072(19) 0.0023(17)
C44 0.016(2) 0.0124(17) 0.025(2) -0.0023(15) 0.011(2) 0.0051(17)
C45 0.011(2) 0.0096(15) 0.0138(16) 0.0018(12) 0.0050(16) 0.0027(14)
C46 0.016(3) 0.025(2) 0.039(3) -0.003(2) 0.016(2) 0.000(2)
C47 0.025(3) 0.025(3) 0.034(3) 0.005(2) -0.002(3) 0.010(2)
C48 0.016(2) 0.0151(17) 0.0176(17) 0.0005(14) 0.0075(18) 0.0039(17)
C49 0.023(3) 0.022(2) 0.0145(18) 0.0048(14) 0.007(2) 0.0055(19)
H11 0.056(7) 0.018(4) 0.034(4) -0.013(3) 0.021(5) -0.012(4)
H301 0.032(6) 0.024(4) 0.027(4) 0.007(3) 0.012(4) -0.002(4)
H302 0.030(6) 0.024(4) 0.035(5) -0.005(3) 0.011(4) 0.008(4)
H421 0.039(7) 0.049(6) 0.020(4) -0.002(4) 0.004(4) 0.003(5)
H422 0.034(7) 0.040(6) 0.045(6) -0.018(5) 0.001(5) -0.010(5)
H431 0.044(7) 0.025(5) 0.065(7) -0.022(5) 0.027(6) -0.003(5)
H432 0.035(6) 0.028(5) 0.039(5) 0.005(4) 0.011(5) -0.004(4)
H441 0.026(5) 0.038(5) 0.032(4) -0.008(4) 0.016(4) -0.009(4)
H442 0.028(6) 0.035(5) 0.047(6) -0.006(4) 0.008(5) 0.012(5)
H463 0.032(8) 0.061(8) 0.076(9) -0.011(7) 0.028(7) -0.011(6)
H462 0.060(9) 0.049(7) 0.064(7) -0.016(6) 0.044(7) -0.008(6)
H461 0.042(7) 0.048(7) 0.060(7) 0.020(6) 0.032(6) 0.011(6)
H471 0.031(8) 0.064(9) 0.052(7) -0.008(6) -0.013(6) 0.001(7)
H472 0.064(10) 0.053(7) 0.060(7) 0.031(6) 0.021(7) 0.022(7)
H473 0.061(10) 0.040(7) 0.058(7) 0.000(5) 0.011(7) 0.025(6)
H481 0.024(6) 0.043(6) 0.053(6) 0.006(5) 0.011(5) 0.004(5)
H482 0.044(7) 0.030(5) 0.040(5) -0.014(4) 0.019(5) -0.004(5)
H483 0.035(6) 0.050(6) 0.034(5) 0.000(4) 0.020(5) -0.010(5)
H491 0.045(8) 0.042(6) 0.049(6) 0.017(5) 0.021(6) -0.007(6)
H492 0.066(8) 0.041(6) 0.031(5) 0.002(4) 0.032(6) 0.014(5)
H493 0.038(7) 0.063(7) 0.024(4) 0.016(5) 0.000(5) 0.014(6)

loop_
_atom_type_symbol
_atom_type_description
_atom_type_scat_dispersion_real
_atom_type_scat_dispersion_imag
_atom_type_scat_source
C C 0.0000 0.0000 'International Tables Vol C Tables 4.2.6.8 and 6.1.1.4'
H H 0.0000 0.0000 'International Tables Vol C Tables 4.2.6.8 and 6.1.1.4'
B B 0.0000 -0.2130 'International Tables Vol C Tables 4.2.6.8 and 6.1.1.4'
Cl Cl 0.0000 0.0000 'International Tables Vol C Tables 4.2.6.8 and 6.1.1.4'
F F 0.0000 0.0000 'International Tables Vol C Tables 4.2.6.8 and 6.1.1.4'
N N 0.0000 0.0000 'International Tables Vol C Tables 4.2.6.8 and 6.1.1.4'

loop_
_geom_angle_atom_site_label_1
_geom_angle_atom_site_label_2
_geom_angle_atom_site_label_3
_geom_angle
C7 B1 C1 115.0(3)
C7 B1 C13 116.0(3)
C1 B1 C13 106.8(3)
C7 B1 H11 105.4(6)
C1 B1 H11 108.9(5)
C13 B1 H11 104.1(7)
C6 C1 C2 114.7(3)
C6 C1 B1 124.2(3)
C2 C1 B1 120.8(3)
C3 C2 C1 123.6(3)
C3 C2 Cl5 117.6(3)
C1 C2 Cl5 118.9(2)
C2 C3 C4 119.5(4)
C2 C3 Cl4 121.1(3)
C4 C3 Cl4 119.4(3)
C3 C4 C5 118.8(3)
C3 C4 Cl3 120.5(3)
C5 C4 Cl3 120.7(3)
C6 C5 C4 119.2(3)
C6 C5 Cl2 121.6(3)
C4 C5 Cl2 119.2(3)
C1 C6 C5 123.5(4)
C1 C6 Cl1 119.7(3)
C5 C6 Cl1 116.8(3)
C12 C7 C8 112.8(3)
C12 C7 B1 121.3(3)
C8 C7 B1 125.6(3)
F1 C8 C9 115.8(4)
F1 C8 C7 120.2(3)
C9 C8 C7 123.9(3)
F2 C9 C8 121.1(3)
F2 C9 C10 118.5(4)
C8 C9 C10 120.5(4)
F3 C10 C9 120.3(4)
F3 C10 C11 121.3(4)
C9 C10 C11 118.4(3)
F4 C11 C12 121.1(4)
F4 C11 C10 120.3(4)
C12 C11 C10 118.7(3)
F5 C12 C11 115.3(3)
F5 C12 C7 118.9(3)
C11 C12 C7 125.8(4)
C14 C13 C18 113.6(4)
C14 C13 B1 129.1(3)
C18 C13 B1 117.3(3)
F6 C14 C15 115.8(4)
F6 C14 C13 120.5(4)
C15 C14 C13 123.8(3)
F7 C15 C14 120.4(4)
F7 C15 C16 118.8(4)
C14 C15 C16 120.8(4)
F8 C16 C17 121.5(4)
F8 C16 C15 121.0(4)
C17 C16 C15 117.5(4)
F9 C17 C18 120.4(4)
F9 C17 C16 119.7(5)
C18 C17 C16 119.9(4)
F10 C18 C17 115.8(4)
F10 C18 C13 119.9(4)
C17 C18 C13 124.3(4)
C45 N30 C41 120.7(3)
C45 N30 H301 106.0(6)
C41 N30 H301 106.2(6)
C45 N30 H302 109.5(6)
C41 N30 H302 108.6(7)
H301 N30 H302 104.6(8)
C42 C41 C47 112.1(4)
C42 C41 C46 112.6(4)
C47 C41 C46 109.5(4)
C42 C41 N30 107.9(3)
C47 C41 N30 104.8(4)
C46 C41 N30 109.6(4)
C41 C42 C43 112.7(4)
C41 C42 H421 108.4(7)
C43 C42 H421 108.8(7)
C41 C42 H422 108.6(7)
C43 C42 H422 110.7(8)
H421 C42 H422 107.5(9)
C44 C43 C42 110.2(4)
C44 C43 H431 108.8(7)
C42 C43 H431 109.7(8)
C44 C43 H432 112.0(7)
C42 C43 H432 110.5(7)
H431 C43 H432 105.6(9)
C43 C44 C45 114.0(3)
C43 C44 H441 109.1(6)
C45 C44 H441 108.3(6)
C43 C44 H442 111.4(7)
C45 C44 H442 106.9(6)
H441 C44 H442 106.9(9)
C48 C45 C49 109.0(3)
C48 C45 C44 111.1(3)
C49 C45 C44 113.2(3)
C48 C45 N30 105.5(3)
C49 C45 N30 110.1(3)
C44 C45 N30 107.7(3)
C41 C46 H463 106.7(8)
C41 C46 H462 111.5(7)
H463 C46 H462 109.2(11)
C41 C46 H461 113.5(7)
H463 C46 H461 107.6(11)
H462 C46 H461 108.3(11)
C41 C47 H471 109.1(9)
C41 C47 H472 111.3(8)
H471 C47 H472 107.6(12)
C41 C47 H473 112.1(8)
H471 C47 H473 107.4(12)
H472 C47 H473 109.3(12)
C45 C48 H483 112.5(7)
C45 C48 H482 110.9(7)
H483 C48 H482 108.7(9)
C45 C48 H481 109.5(7)
H483 C48 H481 107.1(9)
H482 C48 H481 108.0(10)
C45 C49 H493 109.4(7)
C45 C49 H492 111.9(6)
H493 C49 H492 107.8(10)
C45 C49 H491 112.9(7)
H493 C49 H491 107.1(10)
H492 C49 H491 107.5(10)

loop_
_geom_bond_atom_site_label_1
_geom_bond_atom_site_label_2
_geom_bond_distance
B1 C7 1.632(5)
B1 C1 1.636(5)
B1 C13 1.644(6)
B1 H11 1.203(9)
C1 C6 1.397(5)
C1 C2 1.400(5)
C2 C3 1.392(4)
C2 Cl5 1.729(4)
C3 C4 1.396(6)
C3 Cl4 1.717(5)
C4 C5 1.406(6)
C4 Cl3 1.705(4)
C5 C6 1.400(4)
C5 Cl2 1.720(5)
C6 Cl1 1.728(5)
C7 C12 1.388(4)
C7 C8 1.404(5)
C8 F1 1.341(5)
C8 C9 1.376(5)
C9 F2 1.341(7)
C9 C10 1.385(5)
C10 F3 1.331(6)
C10 C11 1.393(6)
C11 F4 1.335(5)
C11 C12 1.380(5)
C12 F5 1.359(6)
C13 C14 1.392(5)
C13 C18 1.397(5)
C14 F6 1.346(6)
C14 C15 1.382(6)
C15 F7 1.357(6)
C15 C16 1.391(6)
C16 F8 1.329(7)
C16 C17 1.389(6)
C17 F9 1.334(6)
C17 C18 1.387(6)
C18 F10 1.341(6)
N30 C45 1.529(5)
N30 C41 1.539(6)
N30 H301 1.030(8)
N30 H302 1.038(9)
C41 C42 1.519(6)
C41 C47 1.524(7)
C41 C46 1.536(6)
C42 C43 1.533(7)
C42 H421 1.089(11)
C42 H422 1.100(13)
C43 C44 1.523(7)
C43 H431 1.097(10)
C43 H432 1.091(10)
C44 C45 1.527(5)
C44 H441 1.102(9)
C44 H442 1.099(13)
C45 C48 1.523(6)
C45 C49 1.526(5)
C46 H463 1.088(16)
C46 H462 1.074(12)
C46 H461 1.063(14)
C47 H471 1.089(16)
C47 H472 1.093(16)
C47 H473 1.090(14)
C48 H483 1.080(9)
C48 H482 1.075(10)
C48 H481 1.086(13)
C49 H493 1.100(13)
C49 H492 1.094(10)
C49 H491 1.073(13)
